data_7048398
loop_
_publ_author_name
'Slater-Parry, Mari E'
'Durrant, James P.'
'Howells, Joshua M.'
'Pitak, Mateusz B.'
'Horton, Peter N.'
'Klooster, Wim T.'
'Coles, Simon J.'
'O'Connor, Helen M'
'Brechin, Euan K.'
'Barra, Anne-Laure'
'Jones, Leigh F.'

_publ_section_title
;
 Crowding out: ligand modifications and their structure directing effects
 on brucite-like {M<sub>x</sub>(\m<sub>3</sub>-OH)<sub>y</sub>} (M =
 Co(ii), Ni(ii)) core growth within polymetallic cages.
;
_journal_issue 4
_journal_name_full 'Dalton transactions (Cambridge, England : 2003)'
_journal_page_first 1477
_journal_page_last 1488
_journal_paper_doi 10.1039/c8dt04229b
_journal_volume 48
_journal_year 2019
_chemical_formula_moiety 'C45 H42 N3 O6 Co1, (C1 H6 O2)'
_chemical_formula_sum 'C46 H48 Co N3 O8'
_chemical_formula_weight 829.82
_chemical_properties_physical Moisture-sensitive
_space_group_crystal_system triclinic
_space_group_IT_number 2
_space_group_name_Hall '-P 1'
_space_group_name_H-M_alt 'P -1'
_symmetry_space_group_name_Hall '-P 1'
_symmetry_space_group_name_H-M 'P -1'
_atom_sites_solution_hydrogens geom
_audit_creation_method SHELXL-2018/3
_audit_update_record
;
2018-12-18 deposited with the CCDC.
2018-12-20 downloaded from the CCDC.
;
_cell_angle_alpha 85.474(2)
_cell_angle_beta 84.339(2)
_cell_angle_gamma 63.261(3)
_cell_formula_units_Z 2
_cell_length_a 10.3690(2)
_cell_length_b 10.7727(3)
_cell_length_c 20.5457(7)
_cell_measurement_reflns_used 23563
_cell_measurement_temperature 100.0(2)
_cell_measurement_theta_max 30.3820
_cell_measurement_theta_min 2.8450
_cell_volume 2038.05(11)
_computing_cell_refinement 'crysalispro 1.171.39.9g (rigaku od, 2015)'
_computing_data_collection 'crysalispro 1.171.39.9g (rigaku od, 2015)'
_computing_data_reduction 'crysalispro 1.171.39.9g (rigaku od, 2015)'
_computing_molecular_graphics 'ORTEX - P. McArdle, J.Appl.Cryst.,1995,28,65-65.'
_computing_publication_material 'Oscail - P. McArdle, J.Appl.Cryst.,2017,50,320-326.'
_computing_structure_refinement 'SHELXL-2018/3 (Sheldrick, 2018)'
_computing_structure_solution 'SHELXT 2014/5 (Sheldrick, 2014)'
_diffrn_ambient_temperature 100.0(2)
_diffrn_measured_fraction_theta_full 1.000
_diffrn_measured_fraction_theta_max 1.000
_diffrn_measurement_device_type 'xtalab afc12 (rcd3): kappa single'
_diffrn_measurement_method '\w scans'
_diffrn_radiation_type MoK\a
_diffrn_radiation_wavelength 0.71073
_diffrn_reflns_av_R_equivalents 0.0366
_diffrn_reflns_av_unetI/netI 0.0262
_diffrn_reflns_Laue_measured_fraction_full 1.000
_diffrn_reflns_Laue_measured_fraction_max 1.000
_diffrn_reflns_limit_h_max 12
_diffrn_reflns_limit_h_min -12
_diffrn_reflns_limit_k_max 12
_diffrn_reflns_limit_k_min -12
_diffrn_reflns_limit_l_max 24
_diffrn_reflns_limit_l_min -24
_diffrn_reflns_number 41114
_diffrn_reflns_point_group_measured_fraction_full 1.000
_diffrn_reflns_point_group_measured_fraction_max 1.000
_diffrn_reflns_theta_full 25.242
_diffrn_reflns_theta_max 25.350
_diffrn_reflns_theta_min 2.205
_diffrn_source 'fine-focus sealed x-ray tube'
_exptl_absorpt_coefficient_mu 0.472
_exptl_absorpt_correction_T_max 1.00000
_exptl_absorpt_correction_T_min 0.79861
_exptl_absorpt_correction_type multi-scan
_exptl_absorpt_process_details
;
crysalispro 1.171.39.9g (rigaku oxford diffraction, 2015)
empirical absorption correction using spherical harmonics,
 implemented in scale3 abspack scaling algorithm.
;
_exptl_crystal_colour Purple
_exptl_crystal_density_diffrn 1.271
_exptl_crystal_description Block
_exptl_crystal_F_000 816
_exptl_crystal_recrystallization_method 'Re-crystallisation from solvent: methanol'
_exptl_crystal_size_max 0.14
_exptl_crystal_size_mid 0.08
_exptl_crystal_size_min 0.04
_refine_diff_density_max 0.451
_refine_diff_density_min -0.361
_refine_diff_density_rms 0.059
_refine_ls_extinction_method none
_refine_ls_goodness_of_fit_ref 1.201
_refine_ls_hydrogen_treatment constr
_refine_ls_matrix_type full
_refine_ls_number_parameters 499
_refine_ls_number_reflns 7465
_refine_ls_number_restraints 0
_refine_ls_restrained_S_all 1.201
_refine_ls_R_factor_all 0.0483
_refine_ls_R_factor_gt 0.0469
_refine_ls_shift/su_max 0.000
_refine_ls_shift/su_mean 0.000
_refine_ls_structure_factor_coef Fsqd
_refine_ls_weighting_details 'w=1/[\s^2^(Fo^2^)+(0.0129P)^2^+3.1620P] where P=(Fo^2^+2Fc^2^)/3'
_refine_ls_weighting_scheme calc
_refine_ls_wR_factor_gt 0.0924
_refine_ls_wR_factor_ref 0.0929
_reflns_Friedel_coverage 0.000
_reflns_number_gt 7294
_reflns_number_total 7465
_reflns_threshold_expression 'I > 2\s(I)'
_cod_data_source_file c8dt04229b2.cif
_cod_data_source_block co1s
_cod_depositor_comments 'Adding full bibliography for 7048397--7048403.cif.'
_cod_database_code 7048398
_shelx_shelxl_version_number 2018/3
_shelx_space_group_comment
;
The symmetry employed for this shelxl refinement is uniquely defined
by the following loop, which should always be used as a source of
symmetry information in preference to the above space-group names.
They are only intended as comments.
;
_shelx_estimated_absorpt_t_min 0.954
_shelx_estimated_absorpt_t_max 0.986
_platon_squeeze_void_probe_radius 1.20

loop_
_space_group_symop_operation_xyz
'x, y, z'
'-x, -y, -z'

loop_
_atom_site_label
_atom_site_type_symbol
_atom_site_fract_x
_atom_site_fract_y
_atom_site_fract_z
_atom_site_U_iso_or_equiv
_atom_site_adp_type
_atom_site_occupancy
_atom_site_site_symmetry_order
_atom_site_calc_flag
_atom_site_refinement_flags_posn
_atom_site_refinement_flags_adp
Co1 Co 0.20716(3) 0.90292(3) 0.24609(2) 0.00997(8) Uani 1 1 d . .
O1 O 0.30681(17) 0.86749(17) 0.32402(8) 0.0155(3) Uani 1 1 d . .
N1 N 0.0319(2) 1.05408(19) 0.28389(9) 0.0122(4) Uani 1 1 d . .
C1 C 0.5999(3) 0.7436(3) 0.45864(14) 0.0303(7) Uani 1 1 d . .
H1A H 0.613764 0.823569 0.469433 0.046 Uiso 1 1 calc R U
H1B H 0.691361 0.672074 0.439764 0.046 Uiso 1 1 calc R U
H1C H 0.568495 0.705352 0.498482 0.046 Uiso 1 1 calc R U
O2 O 0.49214(18) 0.78690(18) 0.41236(8) 0.0214(4) Uani 1 1 d . .
N2 N 0.1262(2) 0.77430(19) 0.27197(9) 0.0129(4) Uani 1 1 d . .
C2 C 0.3580(3) 0.8915(2) 0.42934(12) 0.0167(5) Uani 1 1 d . .
O3 O 0.37302(17) 0.74225(16) 0.21653(8) 0.0150(3) Uani 1 1 d . .
N3 N 0.3001(2) 1.0196(2) 0.21093(9) 0.0136(4) Uani 1 1 d . .
C3 C 0.3159(3) 0.9513(3) 0.48930(12) 0.0216(6) Uani 1 1 d . .
H3 H 0.382818 0.921818 0.522316 0.026 Uiso 1 1 calc R U
O4 O 0.49441(19) 0.50380(18) 0.16134(9) 0.0228(4) Uani 1 1 d . .
C4 C 0.1746(3) 1.0558(3) 0.50192(12) 0.0216(6) Uani 1 1 d . .
H4 H 0.144981 1.095134 0.543803 0.026 Uiso 1 1 calc R U
O5 O 0.13146(17) 0.93561(16) 0.16349(7) 0.0131(3) Uani 1 1 d . .
C5 C 0.0796(3) 1.1009(3) 0.45378(12) 0.0185(5) Uani 1 1 d . .
H5 H -0.015658 1.172466 0.462326 0.022 Uiso 1 1 calc R U
O6 O 0.16054(18) 0.96222(18) 0.03570(8) 0.0185(4) Uani 1 1 d . .
C6 C 0.1215(3) 1.0423(2) 0.39148(11) 0.0145(5) Uani 1 1 d . .
C7 C 0.2605(3) 0.9336(2) 0.37850(11) 0.0136(5) Uani 1 1 d . .
C8 C 0.0161(2) 1.0955(2) 0.34292(11) 0.0142(5) Uani 1 1 d . .
H8 H -0.075152 1.169315 0.355644 0.017 Uiso 1 1 calc R U
C9 C -0.1002(2) 1.1246(2) 0.24634(12) 0.0152(5) Uani 1 1 d . .
H9A H -0.070831 1.126334 0.199078 0.018 Uiso 1 1 calc R U
H9B H -0.155621 1.222062 0.259797 0.018 Uiso 1 1 calc R U
C10 C -0.1964(2) 1.0517(2) 0.25754(11) 0.0140(5) Uani 1 1 d . .
C11 C -0.2819(3) 1.0650(3) 0.31608(12) 0.0201(5) Uani 1 1 d . .
H11 H -0.282011 1.122425 0.348910 0.024 Uiso 1 1 calc R U
C12 C -0.3665(3) 0.9951(3) 0.32639(13) 0.0230(6) Uani 1 1 d . .
H12 H -0.425235 1.005838 0.366084 0.028 Uiso 1 1 calc R U
C13 C -0.3665(3) 0.9093(3) 0.27942(13) 0.0228(6) Uani 1 1 d . .
H13 H -0.423059 0.859848 0.287204 0.027 Uiso 1 1 calc R U
C14 C -0.2834(3) 0.8968(3) 0.22117(13) 0.0215(5) Uani 1 1 d . .
H14 H -0.283537 0.839287 0.188440 0.026 Uiso 1 1 calc R U
C15 C -0.1998(3) 0.9681(3) 0.21046(12) 0.0176(5) Uani 1 1 d . .
H15 H -0.143754 0.959368 0.170081 0.021 Uiso 1 1 calc R U
C16 C 0.5601(3) 0.3710(3) 0.13297(15) 0.0341(7) Uani 1 1 d . .
H16A H 0.518573 0.377573 0.091255 0.051 Uiso 1 1 calc R U
H16B H 0.542214 0.303892 0.162772 0.051 Uiso 1 1 calc R U
H16C H 0.664587 0.340203 0.125343 0.051 Uiso 1 1 calc R U
C17 C 0.5064(3) 0.6110(3) 0.12593(12) 0.0169(5) Uani 1 1 d . .
C18 C 0.5754(3) 0.6028(3) 0.06429(12) 0.0224(6) Uani 1 1 d . .
H18 H 0.614932 0.518131 0.041985 0.027 Uiso 1 1 calc R U
C19 C 0.5872(3) 0.7196(3) 0.03451(12) 0.0246(6) Uani 1 1 d . .
H19 H 0.635654 0.713385 -0.007727 0.029 Uiso 1 1 calc R U
C20 C 0.5291(3) 0.8424(3) 0.06620(12) 0.0216(5) Uani 1 1 d . .
H20 H 0.540753 0.919952 0.046533 0.026 Uiso 1 1 calc R U
C21 C 0.4522(2) 0.8545(3) 0.12791(12) 0.0163(5) Uani 1 1 d . .
C22 C 0.4392(2) 0.7398(3) 0.15841(11) 0.0150(5) Uani 1 1 d . .
C23 C 0.3938(3) 0.9841(3) 0.16124(12) 0.0166(5) Uani 1 1 d . .
H23 H 0.427873 1.049769 0.144851 0.020 Uiso 1 1 calc R U
C24 C 0.2616(3) 1.1555(2) 0.23807(12) 0.0152(5) Uani 1 1 d . .
H24A H 0.341570 1.181192 0.226370 0.018 Uiso 1 1 calc R U
H24B H 0.250364 1.147244 0.286406 0.018 Uiso 1 1 calc R U
C25 C 0.1226(3) 1.2702(2) 0.21327(12) 0.0153(5) Uani 1 1 d . .
C26 C 0.0845(3) 1.2750(3) 0.14985(12) 0.0197(5) Uani 1 1 d . .
H26 H 0.144430 1.203650 0.120788 0.024 Uiso 1 1 calc R U
C27 C -0.0422(3) 1.3849(3) 0.12912(14) 0.0267(6) Uani 1 1 d . .
H27 H -0.067669 1.388537 0.085596 0.032 Uiso 1 1 calc R U
C28 C -0.1315(3) 1.4888(3) 0.17096(15) 0.0278(6) Uani 1 1 d . .
H28 H -0.217793 1.563104 0.156304 0.033 Uiso 1 1 calc R U
C29 C -0.0944(3) 1.4840(3) 0.23425(14) 0.0252(6) Uani 1 1 d . .
H29 H -0.155490 1.554656 0.263391 0.030 Uiso 1 1 calc R U
C30 C 0.0325(3) 1.3753(2) 0.25509(12) 0.0182(5) Uani 1 1 d . .
H30 H 0.058020 1.372744 0.298497 0.022 Uiso 1 1 calc R U
C31 C 0.1996(3) 0.9669(3) -0.03252(12) 0.0228(6) Uani 1 1 d . .
H31A H 0.296471 0.891594 -0.042327 0.034 Uiso 1 1 calc R U
H31B H 0.199671 1.056633 -0.044947 0.034 Uiso 1 1 calc R U
H31C H 0.129587 0.955830 -0.057260 0.034 Uiso 1 1 calc R U
C32 C 0.1545(2) 0.8424(2) 0.06081(11) 0.0147(5) Uani 1 1 d . .
C33 C 0.1582(3) 0.7393(3) 0.02394(12) 0.0195(5) Uani 1 1 d . .
H33 H 0.167039 0.747674 -0.022472 0.023 Uiso 1 1 calc R U
C34 C 0.1490(3) 0.6219(3) 0.05440(12) 0.0204(5) Uani 1 1 d . .
H34 H 0.152599 0.550791 0.028687 0.025 Uiso 1 1 calc R U
C35 C 0.1350(3) 0.6103(3) 0.12127(12) 0.0180(5) Uani 1 1 d . .
H35 H 0.127488 0.531412 0.141838 0.022 Uiso 1 1 calc R U
C36 C 0.1315(2) 0.7142(2) 0.15971(11) 0.0147(5) Uani 1 1 d . .
C37 C 0.1405(2) 0.8326(2) 0.13030(11) 0.0123(5) Uani 1 1 d . .
C38 C 0.1101(2) 0.7015(2) 0.22979(12) 0.0156(5) Uani 1 1 d . .
H38 H 0.081116 0.632410 0.246453 0.019 Uiso 1 1 calc R U
C39 C 0.0843(3) 0.7516(2) 0.34136(11) 0.0173(5) Uani 1 1 d . .
H39A H -0.022656 0.797040 0.347991 0.021 Uiso 1 1 calc R U
H39B H 0.121327 0.797086 0.369522 0.021 Uiso 1 1 calc R U
C40 C 0.1405(3) 0.5999(3) 0.36287(11) 0.0167(5) Uani 1 1 d . .
C41 C 0.2796(3) 0.5032(3) 0.34358(15) 0.0297(7) Uani 1 1 d . .
H41 H 0.341198 0.532755 0.316545 0.036 Uiso 1 1 calc R U
C42 C 0.3299(3) 0.3646(3) 0.36315(16) 0.0331(7) Uani 1 1 d . .
H42 H 0.425262 0.299590 0.349250 0.040 Uiso 1 1 calc R U
C43 C 0.2420(3) 0.3203(3) 0.40281(13) 0.0288(7) Uani 1 1 d . .
H43 H 0.276016 0.224935 0.415998 0.035 Uiso 1 1 calc R U
C44 C 0.1051(4) 0.4157(3) 0.42296(13) 0.0338(7) Uani 1 1 d . .
H44 H 0.044562 0.386245 0.450870 0.041 Uiso 1 1 calc R U
C45 C 0.0540(3) 0.5551(3) 0.40289(13) 0.0275(6) Uani 1 1 d . .
H45 H -0.041359 0.619852 0.416919 0.033 Uiso 1 1 calc R U

loop_
_atom_site_aniso_label
_atom_site_aniso_U_11
_atom_site_aniso_U_22
_atom_site_aniso_U_33
_atom_site_aniso_U_23
_atom_site_aniso_U_13
_atom_site_aniso_U_12
Co1 0.01068(16) 0.01084(16) 0.00872(15) -0.00040(11) -0.00085(11) -0.00506(12)
O1 0.0149(8) 0.0180(9) 0.0120(8) -0.0027(7) -0.0019(6) -0.0054(7)
N1 0.0143(10) 0.0115(9) 0.0122(10) 0.0003(8) -0.0007(8) -0.0072(8)
C1 0.0268(15) 0.0366(16) 0.0312(16) 0.0062(13) -0.0190(12) -0.0151(13)
O2 0.0192(9) 0.0245(10) 0.0193(9) 0.0018(7) -0.0101(7) -0.0074(8)
N2 0.0156(10) 0.0125(10) 0.0101(10) -0.0004(8) 0.0015(8) -0.0064(8)
C2 0.0227(13) 0.0164(12) 0.0162(12) 0.0024(10) -0.0040(10) -0.0132(11)
O3 0.0134(8) 0.0152(8) 0.0131(8) -0.0013(7) 0.0006(6) -0.0037(7)
N3 0.0134(10) 0.0139(10) 0.0140(10) 0.0007(8) -0.0028(8) -0.0063(8)
C3 0.0360(15) 0.0231(13) 0.0138(12) 0.0030(10) -0.0083(11) -0.0197(12)
O4 0.0237(10) 0.0156(9) 0.0255(10) -0.0057(7) 0.0027(8) -0.0056(8)
C4 0.0378(16) 0.0243(14) 0.0100(12) -0.0045(10) 0.0007(11) -0.0202(12)
O5 0.0159(8) 0.0132(8) 0.0109(8) 0.0000(6) -0.0028(6) -0.0067(7)
C5 0.0238(13) 0.0156(12) 0.0184(13) -0.0047(10) 0.0036(10) -0.0112(11)
O6 0.0238(9) 0.0215(9) 0.0112(8) 0.0027(7) -0.0012(7) -0.0114(8)
C6 0.0211(12) 0.0139(11) 0.0121(11) -0.0005(9) 0.0004(9) -0.0113(10)
C7 0.0208(12) 0.0156(12) 0.0091(11) 0.0005(9) 0.0000(9) -0.0125(10)
C8 0.0139(11) 0.0119(11) 0.0176(12) -0.0023(9) 0.0037(9) -0.0072(10)
C9 0.0133(12) 0.0137(12) 0.0177(12) 0.0015(10) -0.0031(9) -0.0052(10)
C10 0.0113(11) 0.0126(11) 0.0155(12) 0.0020(9) -0.0030(9) -0.0029(9)
C11 0.0197(13) 0.0231(13) 0.0187(13) -0.0021(10) -0.0004(10) -0.0107(11)
C12 0.0200(13) 0.0318(15) 0.0199(13) 0.0018(11) 0.0003(10) -0.0147(12)
C13 0.0191(13) 0.0240(14) 0.0308(15) 0.0057(11) -0.0069(11) -0.0146(11)
C14 0.0167(13) 0.0235(13) 0.0262(14) -0.0049(11) -0.0065(10) -0.0090(11)
C15 0.0121(12) 0.0223(13) 0.0156(12) 0.0006(10) -0.0028(9) -0.0051(10)
C16 0.0425(18) 0.0205(14) 0.0347(17) -0.0113(13) 0.0044(14) -0.0098(13)
C17 0.0123(12) 0.0193(12) 0.0167(12) -0.0023(10) -0.0029(9) -0.0044(10)
C18 0.0171(13) 0.0242(14) 0.0200(13) -0.0059(11) -0.0024(10) -0.0029(11)
C19 0.0191(13) 0.0331(15) 0.0143(13) -0.0028(11) 0.0035(10) -0.0058(12)
C20 0.0173(13) 0.0267(14) 0.0187(13) 0.0017(11) -0.0003(10) -0.0087(11)
C21 0.0105(11) 0.0221(13) 0.0152(12) -0.0013(10) -0.0022(9) -0.0061(10)
C22 0.0099(11) 0.0212(13) 0.0117(11) -0.0021(10) -0.0027(9) -0.0042(10)
C23 0.0156(12) 0.0206(13) 0.0164(12) 0.0039(10) -0.0042(10) -0.0108(10)
C24 0.0177(12) 0.0174(12) 0.0156(12) 0.0006(10) -0.0035(9) -0.0120(10)
C25 0.0173(12) 0.0150(12) 0.0188(12) 0.0018(10) -0.0029(10) -0.0117(10)
C26 0.0235(13) 0.0191(13) 0.0209(13) 0.0008(10) -0.0057(10) -0.0129(11)
C27 0.0352(16) 0.0283(15) 0.0272(15) 0.0081(12) -0.0174(12) -0.0219(13)
C28 0.0192(14) 0.0182(13) 0.0482(18) 0.0079(12) -0.0139(12) -0.0093(11)
C29 0.0198(13) 0.0185(13) 0.0396(16) -0.0029(12) -0.0016(12) -0.0103(11)
C30 0.0198(13) 0.0167(12) 0.0207(13) 0.0006(10) -0.0024(10) -0.0105(11)
C31 0.0254(14) 0.0298(15) 0.0112(12) 0.0041(11) 0.0015(10) -0.0119(12)
C32 0.0102(11) 0.0173(12) 0.0150(12) 0.0008(10) -0.0009(9) -0.0049(10)
C33 0.0182(13) 0.0268(14) 0.0120(12) -0.0038(10) -0.0011(10) -0.0083(11)
C34 0.0226(13) 0.0206(13) 0.0194(13) -0.0075(10) -0.0006(10) -0.0099(11)
C35 0.0186(12) 0.0175(12) 0.0202(13) -0.0013(10) -0.0003(10) -0.0101(10)
C36 0.0119(11) 0.0186(12) 0.0139(12) -0.0015(9) 0.0007(9) -0.0072(10)
C37 0.0076(11) 0.0159(12) 0.0135(11) -0.0017(9) -0.0018(9) -0.0049(9)
C38 0.0144(12) 0.0134(12) 0.0196(13) 0.0008(10) 0.0015(9) -0.0075(10)
C39 0.0238(13) 0.0178(12) 0.0116(12) -0.0013(10) 0.0044(10) -0.0114(11)
C40 0.0234(13) 0.0195(13) 0.0122(12) 0.0026(10) -0.0055(10) -0.0136(11)
C41 0.0194(14) 0.0241(14) 0.0479(18) 0.0070(13) -0.0045(12) -0.0127(12)
C42 0.0248(15) 0.0227(15) 0.0501(19) 0.0050(13) -0.0158(13) -0.0076(12)
C43 0.0522(19) 0.0213(14) 0.0205(14) 0.0090(11) -0.0194(13) -0.0213(14)
C44 0.066(2) 0.0288(16) 0.0167(14) -0.0014(12) 0.0091(13) -0.0318(16)
C45 0.0410(17) 0.0260(14) 0.0199(14) -0.0059(11) 0.0117(12) -0.0209(13)

loop_
_atom_type_symbol
_atom_type_description
_atom_type_scat_dispersion_real
_atom_type_scat_dispersion_imag
_atom_type_scat_source
C C 0.0033 0.0016 'International Tables Vol C Tables 4.2.6.8 and 6.1.1.4'
H H 0.0000 0.0000 'International Tables Vol C Tables 4.2.6.8 and 6.1.1.4'
N N 0.0061 0.0033 'International Tables Vol C Tables 4.2.6.8 and 6.1.1.4'
O O 0.0106 0.0060 'International Tables Vol C Tables 4.2.6.8 and 6.1.1.4'
Co Co 0.3494 0.9721 'International Tables Vol C Tables 4.2.6.8 and 6.1.1.4'

loop_
_geom_angle_atom_site_label_1
_geom_angle_atom_site_label_2
_geom_angle_atom_site_label_3
_geom_angle
O5 Co1 O3 91.14(7)
O5 Co1 O1 172.59(7)
O3 Co1 O1 84.07(7)
O5 Co1 N2 91.19(7)
O3 Co1 N2 84.58(7)
O1 Co1 N2 93.98(8)
O5 Co1 N1 92.08(7)
O3 Co1 N1 173.44(7)
O1 Co1 N1 93.25(7)
N2 Co1 N1 89.64(8)
O5 Co1 N3 84.92(7)
O3 Co1 N3 89.99(8)
O1 Co1 N3 89.42(7)
N2 Co1 N3 173.26(8)
N1 Co1 N3 95.98(8)
C7 O1 Co1 127.91(15)
C8 N1 C9 114.72(19)
C8 N1 Co1 124.57(16)
C9 N1 Co1 120.58(15)
O2 C1 H1A 109.5
O2 C1 H1B 109.5
H1A C1 H1B 109.5
O2 C1 H1C 109.5
H1A C1 H1C 109.5
H1B C1 H1C 109.5
C2 O2 C1 117.7(2)
C38 N2 C39 116.78(19)
C38 N2 Co1 121.29(16)
C39 N2 Co1 121.90(15)
O2 C2 C3 125.0(2)
O2 C2 C7 113.6(2)
C3 C2 C7 121.4(2)
C22 O3 Co1 121.89(15)
C23 N3 C24 116.6(2)
C23 N3 Co1 121.74(17)
C24 N3 Co1 121.60(15)
C2 C3 C4 120.3(2)
C2 C3 H3 119.9
C4 C3 H3 119.9
C17 O4 C16 117.5(2)
C5 C4 C3 119.8(2)
C5 C4 H4 120.1
C3 C4 H4 120.1
C37 O5 Co1 120.89(14)
C4 C5 C6 120.8(2)
C4 C5 H5 119.6
C6 C5 H5 119.6
C32 O6 C31 116.56(19)
C7 C6 C5 120.4(2)
C7 C6 C8 121.8(2)
C5 C6 C8 117.8(2)
O1 C7 C6 125.2(2)
O1 C7 C2 117.6(2)
C6 C7 C2 117.2(2)
N1 C8 C6 127.3(2)
N1 C8 H8 116.4
C6 C8 H8 116.4
N1 C9 C10 111.84(18)
N1 C9 H9A 109.2
C10 C9 H9A 109.2
N1 C9 H9B 109.2
C10 C9 H9B 109.2
H9A C9 H9B 107.9
C15 C10 C11 118.3(2)
C15 C10 C9 120.8(2)
C11 C10 C9 120.9(2)
C12 C11 C10 120.3(2)
C12 C11 H11 119.8
C10 C11 H11 119.8
C11 C12 C13 120.7(2)
C11 C12 H12 119.6
C13 C12 H12 119.6
C14 C13 C12 119.3(2)
C14 C13 H13 120.4
C12 C13 H13 120.4
C13 C14 C15 120.1(2)
C13 C14 H14 120.0
C15 C14 H14 120.0
C10 C15 C14 121.3(2)
C10 C15 H15 119.4
C14 C15 H15 119.4
O4 C16 H16A 109.5
O4 C16 H16B 109.5
H16A C16 H16B 109.5
O4 C16 H16C 109.5
H16A C16 H16C 109.5
H16B C16 H16C 109.5
O4 C17 C18 125.7(2)
O4 C17 C22 113.8(2)
C18 C17 C22 120.5(2)
C17 C18 C19 120.1(2)
C17 C18 H18 120.0
C19 C18 H18 120.0
C20 C19 C18 120.2(2)
C20 C19 H19 119.9
C18 C19 H19 119.9
C19 C20 C21 120.4(2)
C19 C20 H20 119.8
C21 C20 H20 119.8
C22 C21 C20 120.3(2)
C22 C21 C23 119.9(2)
C20 C21 C23 119.7(2)
O3 C22 C21 123.6(2)
O3 C22 C17 118.0(2)
C21 C22 C17 118.4(2)
N3 C23 C21 126.6(2)
N3 C23 H23 116.7
C21 C23 H23 116.7
N3 C24 C25 112.80(19)
N3 C24 H24A 109.0
C25 C24 H24A 109.0
N3 C24 H24B 109.0
C25 C24 H24B 109.0
H24A C24 H24B 107.8
C26 C25 C30 119.1(2)
C26 C25 C24 122.0(2)
C30 C25 C24 118.8(2)
C25 C26 C27 119.6(2)
C25 C26 H26 120.2
C27 C26 H26 120.2
C28 C27 C26 121.0(2)
C28 C27 H27 119.5
C26 C27 H27 119.5
C27 C28 C29 119.6(2)
C27 C28 H28 120.2
C29 C28 H28 120.2
C28 C29 C30 119.8(3)
C28 C29 H29 120.1
C30 C29 H29 120.1
C29 C30 C25 120.9(2)
C29 C30 H30 119.5
C25 C30 H30 119.5
O6 C31 H31A 109.5
O6 C31 H31B 109.5
H31A C31 H31B 109.5
O6 C31 H31C 109.5
H31A C31 H31C 109.5
H31B C31 H31C 109.5
O6 C32 C33 125.0(2)
O6 C32 C37 114.2(2)
C33 C32 C37 120.8(2)
C32 C33 C34 120.5(2)
C32 C33 H33 119.7
C34 C33 H33 119.7
C35 C34 C33 119.8(2)
C35 C34 H34 120.1
C33 C34 H34 120.1
C34 C35 C36 120.4(2)
C34 C35 H35 119.8
C36 C35 H35 119.8
C37 C36 C35 120.7(2)
C37 C36 C38 120.3(2)
C35 C36 C38 118.9(2)
O5 C37 C36 123.4(2)
O5 C37 C32 118.8(2)
C36 C37 C32 117.7(2)
N2 C38 C36 126.5(2)
N2 C38 H38 116.8
C36 C38 H38 116.8
N2 C39 C40 113.72(19)
N2 C39 H39A 108.8
C40 C39 H39A 108.8
N2 C39 H39B 108.8
C40 C39 H39B 108.8
H39A C39 H39B 107.7
C45 C40 C41 118.5(2)
C45 C40 C39 120.2(2)
C41 C40 C39 121.3(2)
C42 C41 C40 120.9(3)
C42 C41 H41 119.5
C40 C41 H41 119.5
C43 C42 C41 120.2(3)
C43 C42 H42 119.9
C41 C42 H42 119.9
C44 C43 C42 119.2(3)
C44 C43 H43 120.4
C42 C43 H43 120.4
C43 C44 C45 120.6(3)
C43 C44 H44 119.7
C45 C44 H44 119.7
C40 C45 C44 120.5(3)
C40 C45 H45 119.7
C44 C45 H45 119.7

loop_
_geom_bond_atom_site_label_1
_geom_bond_atom_site_label_2
_geom_bond_distance
Co1 O5 1.8816(15)
Co1 O3 1.8983(16)
Co1 O1 1.9110(16)
Co1 N2 1.9364(19)
Co1 N1 1.9532(19)
Co1 N3 1.9602(19)
O1 C7 1.305(3)
N1 C8 1.295(3)
N1 C9 1.493(3)
C1 O2 1.429(3)
C1 H1A 0.9800
C1 H1B 0.9800
C1 H1C 0.9800
O2 C2 1.372(3)
N2 C38 1.283(3)
N2 C39 1.483(3)
C2 C3 1.374(4)
C2 C7 1.428(3)
O3 C22 1.313(3)
N3 C23 1.290(3)
N3 C24 1.473(3)
C3 C4 1.403(4)
C3 H3 0.9500
O4 C17 1.362(3)
O4 C16 1.423(3)
C4 C5 1.368(4)
C4 H4 0.9500
O5 C37 1.311(3)
C5 C6 1.413(3)
C5 H5 0.9500
O6 C32 1.377(3)
O6 C31 1.424(3)
C6 C7 1.405(3)
C6 C8 1.442(3)
C8 H8 0.9500
C9 C10 1.515(3)
C9 H9A 0.9900
C9 H9B 0.9900
C10 C15 1.386(3)
C10 C11 1.399(3)
C11 C12 1.384(4)
C11 H11 0.9500
C12 C13 1.387(4)
C12 H12 0.9500
C13 C14 1.382(4)
C13 H13 0.9500
C14 C15 1.387(3)
C14 H14 0.9500
C15 H15 0.9500
C16 H16A 0.9800
C16 H16B 0.9800
C16 H16C 0.9800
C17 C18 1.381(4)
C17 C22 1.429(3)
C18 C19 1.405(4)
C18 H18 0.9500
C19 C20 1.371(4)
C19 H19 0.9500
C20 C21 1.412(3)
C20 H20 0.9500
C21 C22 1.396(3)
C21 C23 1.447(3)
C23 H23 0.9500
C24 C25 1.519(3)
C24 H24A 0.9900
C24 H24B 0.9900
C25 C26 1.389(3)
C25 C30 1.391(3)
C26 C27 1.393(4)
C26 H26 0.9500
C27 C28 1.382(4)
C27 H27 0.9500
C28 C29 1.383(4)
C28 H28 0.9500
C29 C30 1.389(4)
C29 H29 0.9500
C30 H30 0.9500
C31 H31A 0.9800
C31 H31B 0.9800
C31 H31C 0.9800
C32 C33 1.378(3)
C32 C37 1.421(3)
C33 C34 1.404(4)
C33 H33 0.9500
C34 C35 1.369(3)
C34 H34 0.9500
C35 C36 1.406(3)
C35 H35 0.9500
C36 C37 1.405(3)
C36 C38 1.440(3)
C38 H38 0.9500
C39 C40 1.512(3)
C39 H39A 0.9900
C39 H39B 0.9900
C40 C45 1.376(3)
C40 C41 1.386(4)
C41 C42 1.382(4)
C41 H41 0.9500
C42 C43 1.380(4)
C42 H42 0.9500
C43 C44 1.372(4)
C43 H43 0.9500
C44 C45 1.391(4)
C44 H44 0.9500
C45 H45 0.9500

loop_
_platon_squeeze_void_nr
_platon_squeeze_void_average_x
_platon_squeeze_void_average_y
_platon_squeeze_void_average_z
_platon_squeeze_void_volume
_platon_squeeze_void_count_electrons
_platon_squeeze_void_content
1 0.500 0.500 0.500 186 55 ' '
